data_7027799
loop_
_publ_author_name
'Suzuki, Toshiaki'
'Shiotsuki, Masashi'
'Wada, Kenji'
'Kondo, Teruyuki'
'Mitsudo, Take-aki'

_publ_section_title
;
 Syntheses and structures of novel zerovalent ruthenium monodentate amine
 complexes&#x200A;&#x2020;
;
_journal_issue 23
_journal_name_full 'Journal of the Chemical Society, Dalton Transactions'
_journal_page_first 4231
_journal_paper_doi 10.1039/a907333g
_journal_year 1999
_chemical_compound_source 'prepared by T. Mitsudo et al. '
_chemical_formula_analytical 'C20 H36 N2 O4 Ru '
_chemical_formula_moiety 'C20 H36 N2 O4 Ru '
_chemical_formula_structural 'C20 H36 N2 O4 Ru '
_chemical_formula_sum 'C20 H36 N2 O4 Ru'
_chemical_formula_weight 469.59
_chemical_melting_point '53 - 54_C (dec)'
_chemical_name_common Ru(\h4-cot)(dmfm)(PrNH2)2
_space_group_IT_number 14
_symmetry_cell_setting monoclinic
_symmetry_Int_Tables_number 14
_symmetry_space_group_name_Hall '-P 2ybc'
_symmetry_space_group_name_H-M 'P 1 21/c 1'
_audit_creation_date 'Sat Sep  4 16:55:46 1999'
_audit_creation_method 'from TEXRAY.INF file'
_audit_update_record 'Mon Sep 6 1999'
_cell_angle_alpha 90
_cell_angle_beta 94.95(3)
_cell_angle_gamma 90
_cell_formula_units_Z 4
_cell_length_a 13.294(6)
_cell_length_b 12.141(7)
_cell_length_c 14.240(4)
_cell_measurement_reflns_used 25
_cell_measurement_temperature 296.2
_cell_measurement_theta_max 15.0
_cell_measurement_theta_min 14.2
_cell_volume 2289.8(18)
_computing_cell_refinement 'Rigaku/AFC Diffractometer Control'
_computing_data_collection 'Rigaku/AFC Diffractometer Control'
_computing_data_reduction teXsan
_computing_molecular_graphics 'ORTEP (Johnson C. K. 1976)'
_computing_publication_material teXsan
_computing_structure_refinement teXsan
_computing_structure_solution SIR92
_diffrn_ambient_temperature 296.2
_diffrn_measurement_device_type 'Rigaku AFC7R'
_diffrn_measurement_method \w-2\q
_diffrn_orient_matrix_UB_11 0.01541
_diffrn_orient_matrix_UB_12 -0.07906
_diffrn_orient_matrix_UB_13 -0.01227
_diffrn_orient_matrix_UB_21 0.07296
_diffrn_orient_matrix_UB_22 0.01367
_diffrn_orient_matrix_UB_23 0.01968
_diffrn_orient_matrix_UB_31 -0.01183
_diffrn_orient_matrix_UB_32 -0.01862
_diffrn_orient_matrix_UB_33 0.06656
_diffrn_radiation_detector 'scintillation counter'
_diffrn_radiation_monochromator graphite
_diffrn_radiation_source 'Rigaku rotating anode'
_diffrn_radiation_type 'Mo K\a'
_diffrn_radiation_wavelength 0.7107
_diffrn_reflns_av_R_equivalents 0.048
_diffrn_reflns_av_sigmaI/netI 0.132
_diffrn_reflns_limit_h_max 17
_diffrn_reflns_limit_h_min 0
_diffrn_reflns_limit_k_max 15
_diffrn_reflns_limit_k_min 0
_diffrn_reflns_limit_l_max 18
_diffrn_reflns_limit_l_min -18
_diffrn_reflns_number 5485
_diffrn_reflns_reduction_process 'Lp corrections applied'
_diffrn_reflns_theta_max 27.50
_diffrn_reflns_theta_min 2.62
_diffrn_standards_decay_% -27.13
_diffrn_standards_interval_count 150
_diffrn_standards_number 3
_exptl_absorpt_coefficient_mu 0.710
_exptl_absorpt_correction_type none
_exptl_crystal_colour yellow
_exptl_crystal_density_diffrn 1.362
_exptl_crystal_density_method 'not measured'
_exptl_crystal_description prismatic
_exptl_crystal_F_000 984.00
_exptl_crystal_size_max 0.100
_exptl_crystal_size_mid 0.100
_exptl_crystal_size_min 0.100
_refine_diff_density_max 0.52
_refine_diff_density_min -0.48
_refine_ls_extinction_coef 0.0016(2)
_refine_ls_extinction_method 'Zachariasen(1967) type 2 Gaussian isotropic'
_refine_ls_goodness_of_fit_ref 0.476
_refine_ls_hydrogen_treatment refU
_refine_ls_matrix_type full
_refine_ls_number_constraints 0
_refine_ls_number_parameters 281
_refine_ls_number_reflns 2837
_refine_ls_number_restraints 0
_refine_ls_R_factor_all 0.0366
_refine_ls_R_factor_gt 0.0366
_refine_ls_shift/su_max 0.0010
_refine_ls_shift/su_mean 0.0000
_refine_ls_structure_factor_coef F
_refine_ls_weighting_scheme unit
_refine_ls_wR_factor_gt 0.0370
_refine_ls_wR_factor_ref 0.0369
_reflns_number_gt 2837
_reflns_number_total 5264
_reflns_threshold_expression >2.0sigma(I)
_cod_data_source_file 907333gsup1.cif
_cod_data_source_block 6a
_cod_depositor_comments
;
The following automatic conversions were performed:
'_reflns_observed_expression' tag replaced with
'_reflns_threshold_expression' tag as specified in the replacement
file
'cod-tools/trunk/perl-scripts/inputs/replacement_tags.lst'.

'_atom_site_calc_flags'
tag replaced with '_atom_site_calc_flag' tag as specified in the
replacement file
'cod-tools/trunk/perl-scripts/inputs/replacement_tags.lst'.

'_atom_type_scat_imag'
tag replaced with '_atom_type_scat_dispersion_imag' tag as specified
in the replacement file
'cod-tools/trunk/perl-scripts/inputs/replacement_tags.lst'.

Automatic conversion script
Id: cif_correct_tags 3137 2015-03-23 15:08:43Z antanas 
;
_cod_original_cell_volume 2289(1)
_cod_original_sg_symbol_H-M 'P 21/c       '
_cod_original_formula_sum 'C20 H36 N2 O4 Ru '
_cod_database_code 7027799

loop_
_symmetry_equiv_pos_as_xyz
x,y,z
-x,1/2+y,1/2-z
-x,-y,-z
x,1/2-y,1/2+z

loop_
_atom_site_label
_atom_site_type_symbol
_atom_site_fract_x
_atom_site_fract_y
_atom_site_fract_z
_atom_site_U_iso_or_equiv
_atom_site_adp_type
_atom_site_occupancy
_atom_site_calc_flag
Ru Ru 0.80339(3) 0.22325(3) 0.15397(3) 0.04438(10) Uani 1.00 d
O(1) O 0.5928(3) 0.4017(4) 0.1904(3) 0.083(2) Uani 1.00 d
O(2) O 0.6983(4) 0.4841(3) 0.3008(3) 0.084(2) Uani 1.00 d
O(3) O 0.7397(3) 0.1030(3) 0.3940(2) 0.065(1) Uani 1.00 d
O(4) O 0.6459(3) 0.0115(3) 0.2819(3) 0.067(1) Uani 1.00 d
N(1) N 0.6726(3) 0.2593(4) 0.0534(3) 0.058(1) Uani 1.00 d
N(2) N 0.8625(3) 0.3724(4) 0.0818(3) 0.055(1) Uani 1.00 d
C(1) C 0.7282(4) 0.2990(4) 0.2697(3) 0.054(2) Uani 1.00 d
C(2) C 0.6894(4) 0.1912(4) 0.2465(3) 0.051(2) Uani 1.00 d
C(3) C 0.6657(5) 0.3963(5) 0.2481(4) 0.063(2) Uani 1.00 d
C(4) C 0.6401(7) 0.5846(6) 0.2822(7) 0.125(3) Uani 1.00 d
C(5) C 0.6957(4) 0.1017(5) 0.3147(4) 0.055(2) Uani 1.00 d
C(6) C 0.6473(6) -0.0823(6) 0.3434(5) 0.092(2) Uani 1.00 d
C(7) C 0.8180(4) 0.0609(5) 0.0977(4) 0.056(2) Uani 1.00 d
C(8) C 0.8777(5) 0.1356(5) 0.0494(4) 0.063(2) Uani 1.00 d
C(9) C 0.9884(5) 0.1458(6) 0.0694(5) 0.080(2) Uani 1.00 d
C(10) C 1.0260(4) 0.1948(5) 0.1465(5) 0.073(2) Uani 1.00 d
C(11) C 0.9576(4) 0.2271(5) 0.2175(4) 0.060(2) Uani 1.00 d
C(12) C 0.9040(4) 0.1483(4) 0.2652(3) 0.052(1) Uani 1.00 d
C(13) C 0.9216(4) 0.0258(5) 0.2521(4) 0.066(2) Uani 1.00 d
C(14) C 0.8611(5) -0.0232(5) 0.1683(4) 0.065(2) Uani 1.00 d
C(15) C 0.6039(4) 0.1755(5) 0.0103(4) 0.065(2) Uani 1.00 d
C(16) C 0.5098(5) 0.2273(6) -0.0415(5) 0.089(2) Uani 1.00 d
C(17) C 0.4380(6) 0.1406(7) -0.0803(7) 0.125(3) Uani 1.00 d
C(18) C 0.8265(4) 0.4819(5) 0.1040(4) 0.059(2) Uani 1.00 d
C(19) C 0.8718(4) 0.5754(5) 0.0511(4) 0.067(2) Uani 1.00 d
C(20) C 0.8252(6) 0.6845(6) 0.0727(5) 0.101(3) Uani 1.00 d
H(1) H 0.7722 0.3072 0.3229 0.050(3) Uiso 1.00 d
H(2) H 0.6332 0.1929 0.2077 0.048(3) Uiso 1.00 d
H(4a) H 0.6697 0.6354 0.3324 0.2273(6) Uiso 1.00 d
H(4b) H 0.5746 0.5782 0.3091 0.1549(10) Uiso 1.00 d
H(4c) H 0.6578 0.6137 0.2292 0.1573(9) Uiso 1.00 d
H(6a) H 0.6251 -0.0532 0.4022 0.113(1) Uiso 1.00 d
H(6b) H 0.6166 -0.1347 0.2997 0.122(1) Uiso 1.00 d
H(6c) H 0.7109 -0.1073 0.3587 0.098(1) Uiso 1.00 d
H(7) H 0.7603 0.0408 0.0675 0.051(2) Uiso 1.00 d
H(8) H 0.8550 0.1497 -0.0107 0.066(2) Uiso 1.00 d
H(9) H 1.0275 0.1313 0.0305 0.065(2) Uiso 1.00 d
H(10) H 1.0963 0.2089 0.1568 0.066(2) Uiso 1.00 d
H(11) H 0.9662 0.2882 0.2475 0.046(2) Uiso 1.00 d
H(12) H 0.8825 0.1669 0.3263 0.052(3) Uiso 1.00 d
H(13a) H 0.9966 0.0153 0.2417 0.072(2) Uiso 1.00 d
H(13b) H 0.9092 -0.0132 0.3086 0.090(2) Uiso 1.00 d
H(14a) H 0.9030 -0.0668 0.1382 0.100(2) Uiso 1.00 d
H(14b) H 0.8054 -0.0609 0.1962 0.094(2) Uiso 1.00 d
H(15a) H 0.6409 0.1199 -0.0323 0.057(2) Uiso 1.00 d
H(15b) H 0.5842 0.1303 0.0610 0.082(2) Uiso 1.00 d
H(16a) H 0.5200 0.2779 -0.0895 0.098(2) Uiso 1.00 d
H(16b) H 0.4628 0.2416 0.0095 0.099(2) Uiso 1.00 d
H(17a) H 0.3781 0.1744 -0.1077 0.158(1) Uiso 1.00 calc
H(17b) H 0.4685 0.0995 -0.1272 0.3062(4) Uiso 1.00 calc
H(17c) H 0.4221 0.0927 -0.0310 0.6321(2) Uiso 1.00 calc
H(18a) H 0.8341 0.4915 0.1695 0.075(2) Uiso 1.00 d
H(18b) H 0.7514 0.4809 0.0983 0.053(3) Uiso 1.00 d
H(19a) H 0.8602 0.5588 -0.0207 0.083(2) Uiso 1.00 d
H(19b) H 0.9425 0.5728 0.0638 0.068(2) Uiso 1.00 d
H(20a) H 0.8417 0.7025 0.1371 0.1667(9) Uiso 1.00 calc
H(20b) H 0.8503 0.7401 0.0340 0.112(1) Uiso 1.00 calc
H(20c) H 0.7538 0.6799 0.0607 0.134(1) Uiso 1.00 calc
H(21a) H 0.6303 0.3074 0.0867 0.108(1) Uiso 1.00 d
H(21b) H 0.6977 0.2982 0.0034 0.088(2) Uiso 1.00 d
H(22a) H 0.9338 0.3650 0.0827 0.107(1) Uiso 1.00 d
H(22b) H 0.8511 0.3569 0.0255 0.066(2) Uiso 1.00 d

loop_
_atom_site_aniso_label
_atom_site_aniso_U_11
_atom_site_aniso_U_22
_atom_site_aniso_U_33
_atom_site_aniso_U_12
_atom_site_aniso_U_13
_atom_site_aniso_U_23
Ru 0.0472(2) 0.0460(2) 0.0391(2) -0.0015(2) -0.0011(1) 0.0004(2)
O(1) 0.069(3) 0.089(3) 0.092(3) 0.030(2) 0.006(2) 0.012(3)
O(2) 0.114(4) 0.055(3) 0.086(3) 0.012(3) 0.021(3) -0.013(2)
O(3) 0.080(3) 0.075(3) 0.038(2) 0.001(2) -0.003(2) 0.001(2)
O(4) 0.074(3) 0.063(3) 0.062(2) -0.017(2) -0.008(2) 0.016(2)
N(1) 0.055(2) 0.070(3) 0.047(2) -0.008(2) -0.008(2) 0.014(2)
N(2) 0.056(3) 0.057(3) 0.054(3) -0.005(2) 0.005(2) 0.008(2)
C(1) 0.060(3) 0.055(4) 0.045(3) 0.004(2) 0.002(2) -0.001(2)
C(2) 0.047(3) 0.061(4) 0.045(3) 0.002(2) -0.001(2) 0.007(2)
C(3) 0.070(4) 0.056(4) 0.067(4) 0.013(3) 0.027(3) 0.006(3)
C(4) 0.167(8) 0.063(5) 0.151(8) 0.045(5) 0.059(6) 0.005(5)
C(5) 0.056(3) 0.060(3) 0.049(3) 0.003(3) 0.011(3) 0.003(3)
C(6) 0.110(6) 0.074(5) 0.089(5) -0.018(4) -0.015(4) 0.029(4)
C(7) 0.060(4) 0.057(4) 0.050(3) -0.005(3) -0.002(3) -0.011(3)
C(8) 0.075(4) 0.067(4) 0.047(3) 0.006(3) 0.009(3) -0.005(3)
C(9) 0.067(4) 0.087(5) 0.090(5) 0.013(4) 0.035(4) 0.012(4)
C(10) 0.051(3) 0.084(5) 0.082(4) 0.000(3) 0.008(3) 0.007(4)
C(11) 0.047(3) 0.065(3) 0.064(3) 0.002(3) -0.014(2) 0.000(3)
C(12) 0.055(3) 0.055(3) 0.046(3) 0.005(3) -0.006(2) 0.000(2)
C(13) 0.068(4) 0.052(3) 0.074(4) 0.012(3) -0.010(3) 0.005(3)
C(14) 0.077(4) 0.053(3) 0.064(4) 0.005(3) 0.003(3) -0.002(3)
C(15) 0.070(4) 0.071(4) 0.052(3) -0.007(3) -0.008(3) 0.002(3)
C(16) 0.067(4) 0.105(5) 0.089(4) -0.018(4) -0.025(3) 0.005(4)
C(17) 0.090(5) 0.112(7) 0.162(8) 0.003(5) -0.048(5) -0.035(6)
C(18) 0.063(4) 0.057(4) 0.057(3) -0.008(3) 0.005(3) -0.005(3)
C(19) 0.070(4) 0.058(4) 0.072(4) -0.014(3) 0.004(3) 0.002(3)
C(20) 0.143(7) 0.054(4) 0.107(6) -0.013(4) 0.030(5) 0.003(4)

loop_
_atom_type_symbol
_atom_type_description
_atom_type_scat_dispersion_real
_atom_type_scat_dispersion_imag
_atom_type_scat_source
C C 0.003 0.002
;International Tables for Crystallography
(1992, Vol. C, Tables 4.2.6.8 and 6.1.1.1)
;
H H 0.000 0.000
;International Tables for Crystallography
(1992, Vol. C, Table 6.1.1.2)
;
N N 0.006 0.003
;International Tables for Crystallography
(1992, Vol. C, Tables 4.2.6.8 and 6.1.1.1)
;
O O 0.011 0.006
;International Tables for Crystallography
(1992, Vol. C, Tables 4.2.6.8 and 6.1.1.1)
;
Ru Ru -1.259 0.836
;International Tables for Crystallography
(1992, Vol. C, Tables 4.2.6.8 and 6.1.1.1)
;

loop_
_geom_angle_atom_site_label_1
_geom_angle_atom_site_label_2
_geom_angle_atom_site_label_3
_geom_angle
_geom_angle_site_symmetry_1
_geom_angle_site_symmetry_2
_geom_angle_site_symmetry_3
_geom_angle_publ_flag
N(1) Ru(1) N(2) 80.2(2) 1_555 1_555 1_555 yes
N(1) Ru(1) C(1) 91.1(2) 1_555 1_555 1_555 yes
N(1) Ru(1) C(2) 82.8(2) 1_555 1_555 1_555 yes
N(1) Ru(1) C(7) 91.8(2) 1_555 1_555 1_555 yes
N(1) Ru(1) C(8) 91.8(2) 1_555 1_555 1_555 yes
N(1) Ru(1) C(11) 158.9(2) 1_555 1_555 1_555 yes
N(1) Ru(1) C(12) 163.0(2) 1_555 1_555 1_555 yes
N(2) Ru(1) C(1) 101.8(2) 1_555 1_555 1_555 yes
N(2) Ru(1) C(2) 136.3(2) 1_555 1_555 1_555 yes
N(2) Ru(1) C(7) 121.5(2) 1_555 1_555 1_555 yes
N(2) Ru(1) C(8) 83.3(2) 1_555 1_555 1_555 yes
N(2) Ru(1) C(11) 79.6(2) 1_555 1_555 1_555 yes
N(2) Ru(1) C(12) 116.7(2) 1_555 1_555 1_555 yes
C(1) Ru(1) C(2) 38.6(2) 1_555 1_555 1_555 yes
C(1) Ru(1) C(7) 136.5(2) 1_555 1_555 1_555 yes
C(1) Ru(1) C(8) 174.5(2) 1_555 1_555 1_555 yes
C(1) Ru(1) C(11) 98.8(2) 1_555 1_555 1_555 yes
C(1) Ru(1) C(12) 85.4(2) 1_555 1_555 1_555 yes
C(2) Ru(1) C(7) 99.0(2) 1_555 1_555 1_555 yes
C(2) Ru(1) C(8) 137.4(2) 1_555 1_555 1_555 yes
C(2) Ru(1) C(11) 116.3(2) 1_555 1_555 1_555 yes
C(2) Ru(1) C(12) 84.2(2) 1_555 1_555 1_555 yes
C(7) Ru(1) C(8) 38.8(2) 1_555 1_555 1_555 yes
C(7) Ru(1) C(11) 93.6(2) 1_555 1_555 1_555 yes
C(7) Ru(1) C(12) 79.5(2) 1_555 1_555 1_555 yes
C(8) Ru(1) C(11) 79.9(2) 1_555 1_555 1_555 yes
C(8) Ru(1) C(12) 90.4(2) 1_555 1_555 1_555 yes
C(11) Ru(1) C(12) 37.6(2) 1_555 1_555 1_555 yes
C(3) O(2) C(4) 114.8(6) 1_555 1_555 1_555 yes
C(5) O(4) C(6) 117.1(5) 1_555 1_555 1_555 yes
Ru(1) N(1) C(15) 124.3(3) 1_555 1_555 1_555 yes
Ru(1) N(1) H(21a) 105.2(3) 1_555 1_555 1_555 no
Ru(1) N(1) H(21b) 106.3(3) 1_555 1_555 1_555 no
C(15) N(1) H(21a) 104.9(4) 1_555 1_555 1_555 no
C(15) N(1) H(21b) 106.4(4) 1_555 1_555 1_555 no
H(21a) N(1) H(21b) 109.2(4) 1_555 1_555 1_555 no
Ru(1) N(2) C(18) 120.0(3) 1_555 1_555 1_555 yes
Ru(1) N(2) H(22a) 107.7(3) 1_555 1_555 1_555 no
Ru(1) N(2) H(22b) 102.5(3) 1_555 1_555 1_555 no
C(18) N(2) H(22a) 115.5(4) 1_555 1_555 1_555 no
C(18) N(2) H(22b) 112.5(4) 1_555 1_555 1_555 no
H(22a) N(2) H(22b) 95.2(4) 1_555 1_555 1_555 no
Ru(1) C(1) C(2) 67.9(3) 1_555 1_555 1_555 yes
Ru(1) C(1) C(3) 117.9(4) 1_555 1_555 1_555 yes
Ru(1) C(1) H(1) 111.3(4) 1_555 1_555 1_555 no
C(2) C(1) C(3) 120.2(5) 1_555 1_555 1_555 yes
C(2) C(1) H(1) 118.5(5) 1_555 1_555 1_555 no
C(3) C(1) H(1) 113.2(5) 1_555 1_555 1_555 no
Ru(1) C(2) C(1) 73.4(3) 1_555 1_555 1_555 yes
Ru(1) C(2) C(5) 123.1(4) 1_555 1_555 1_555 yes
Ru(1) C(2) H(2) 102.4(4) 1_555 1_555 1_555 no
C(1) C(2) C(5) 122.0(5) 1_555 1_555 1_555 yes
C(1) C(2) H(2) 112.8(5) 1_555 1_555 1_555 no
C(5) C(2) H(2) 115.3(5) 1_555 1_555 1_555 no
O(1) C(3) O(2) 122.0(6) 1_555 1_555 1_555 yes
O(1) C(3) C(1) 126.1(6) 1_555 1_555 1_555 yes
O(2) C(3) C(1) 111.8(5) 1_555 1_555 1_555 yes
O(2) C(4) H(4a) 102.5(8) 1_555 1_555 1_555 no
O(2) C(4) H(4b) 109.7(7) 1_555 1_555 1_555 no
O(2) C(4) H(4c) 108.3(7) 1_555 1_555 1_555 no
H(4a) C(4) H(4b) 94.5(7) 1_555 1_555 1_555 no
H(4a) C(4) H(4c) 104.3(9) 1_555 1_555 1_555 no
H(4b) C(4) H(4c) 132(1) 1_555 1_555 1_555 no
O(3) C(5) O(4) 120.8(5) 1_555 1_555 1_555 yes
O(3) C(5) C(2) 126.9(5) 1_555 1_555 1_555 yes
O(4) C(5) C(2) 112.3(5) 1_555 1_555 1_555 yes
O(4) C(6) H(6a) 104.4(6) 1_555 1_555 1_555 no
O(4) C(6) H(6b) 98.6(5) 1_555 1_555 1_555 no
O(4) C(6) H(6c) 112.0(6) 1_555 1_555 1_555 no
H(6a) C(6) H(6b) 130.9(8) 1_555 1_555 1_555 no
H(6a) C(6) H(6c) 105.0(6) 1_555 1_555 1_555 no
H(6b) C(6) H(6c) 105.6(8) 1_555 1_555 1_555 no
Ru(1) C(7) C(8) 70.5(3) 1_555 1_555 1_555 yes
Ru(1) C(7) C(14) 114.5(4) 1_555 1_555 1_555 yes
Ru(1) C(7) H(7) 109.5(4) 1_555 1_555 1_555 no
C(8) C(7) C(14) 123.9(5) 1_555 1_555 1_555 yes
C(8) C(7) H(7) 116.0(6) 1_555 1_555 1_555 no
C(14) C(7) H(7) 113.8(6) 1_555 1_555 1_555 no
Ru(1) C(8) C(7) 70.7(3) 1_555 1_555 1_555 yes
Ru(1) C(8) C(9) 109.6(4) 1_555 1_555 1_555 yes
Ru(1) C(8) H(8) 115.5(5) 1_555 1_555 1_555 no
C(7) C(8) C(9) 123.2(5) 1_555 1_555 1_555 yes
C(7) C(8) H(8) 115.4(6) 1_555 1_555 1_555 no
C(9) C(8) H(8) 114.4(6) 1_555 1_555 1_555 no
C(8) C(9) C(10) 120.0(5) 1_555 1_555 1_555 yes
C(8) C(9) H(9) 122.4(8) 1_555 1_555 1_555 no
C(10) C(9) H(9) 116.8(8) 1_555 1_555 1_555 no
C(9) C(10) C(11) 118.9(5) 1_555 1_555 1_555 yes
C(9) C(10) H(10) 120.7(7) 1_555 1_555 1_555 no
C(11) C(10) H(10) 120.4(6) 1_555 1_555 1_555 no
Ru(1) C(11) C(10) 109.1(4) 1_555 1_555 1_555 yes
Ru(1) C(11) C(12) 71.7(3) 1_555 1_555 1_555 yes
Ru(1) C(11) H(11) 107.9(4) 1_555 1_555 1_555 no
C(10) C(11) C(12) 121.4(5) 1_555 1_555 1_555 yes
C(10) C(11) H(11) 120.5(6) 1_555 1_555 1_555 no
C(12) C(11) H(11) 113.5(5) 1_555 1_555 1_555 no
Ru(1) C(12) C(11) 70.7(3) 1_555 1_555 1_555 yes
Ru(1) C(12) C(13) 114.3(3) 1_555 1_555 1_555 yes
Ru(1) C(12) H(12) 110.3(4) 1_555 1_555 1_555 no
C(11) C(12) C(13) 121.1(5) 1_555 1_555 1_555 yes
C(11) C(12) H(12) 118.6(5) 1_555 1_555 1_555 no
C(13) C(12) H(12) 113.6(5) 1_555 1_555 1_555 no
C(12) C(13) C(14) 114.0(4) 1_555 1_555 1_555 yes
C(12) C(13) H(13a) 107.5(5) 1_555 1_555 1_555 no
C(12) C(13) H(13b) 109.9(5) 1_555 1_555 1_555 no
C(14) C(13) H(13a) 107.2(5) 1_555 1_555 1_555 no
C(14) C(13) H(13b) 110.5(5) 1_555 1_555 1_555 no
H(13a) C(13) H(13b) 107.4(5) 1_555 1_555 1_555 no
C(7) C(14) C(13) 114.0(5) 1_555 1_555 1_555 yes
C(7) C(14) H(14a) 107.1(5) 1_555 1_555 1_555 no
C(7) C(14) H(14b) 109.1(5) 1_555 1_555 1_555 no
C(13) C(14) H(14a) 107.5(6) 1_555 1_555 1_555 no
C(13) C(14) H(14b) 103.5(5) 1_555 1_555 1_555 no
H(14a) C(14) H(14b) 115.8(6) 1_555 1_555 1_555 no
N(1) C(15) C(16) 111.7(5) 1_555 1_555 1_555 yes
N(1) C(15) H(15a) 112.3(5) 1_555 1_555 1_555 no
N(1) C(15) H(15b) 106.4(4) 1_555 1_555 1_555 no
C(16) C(15) H(15a) 112.8(5) 1_555 1_555 1_555 no
C(16) C(15) H(15b) 109.5(5) 1_555 1_555 1_555 no
H(15a) C(15) H(15b) 103.7(5) 1_555 1_555 1_555 no
C(15) C(16) C(17) 110.9(6) 1_555 1_555 1_555 yes
C(15) C(16) H(16a) 117.3(6) 1_555 1_555 1_555 no
C(15) C(16) H(16b) 104.7(5) 1_555 1_555 1_555 no
C(17) C(16) H(16a) 108.6(6) 1_555 1_555 1_555 no
C(17) C(16) H(16b) 88.4(6) 1_555 1_555 1_555 no
H(16a) C(16) H(16b) 123.2(8) 1_555 1_555 1_555 no
C(16) C(17) H(17a) 109.4(8) 1_555 1_555 1_555 no
C(16) C(17) H(17b) 109.4(8) 1_555 1_555 1_555 no
C(16) C(17) H(17c) 109.5(7) 1_555 1_555 1_555 no
H(17a) C(17) H(17b) 109.4(8) 1_555 1_555 1_555 no
H(17a) C(17) H(17c) 109.6(9) 1_555 1_555 1_555 no
H(17b) C(17) H(17c) 109.5(9) 1_555 1_555 1_555 no
N(2) C(18) C(19) 115.1(5) 1_555 1_555 1_555 yes
N(2) C(18) H(18a) 108.7(5) 1_555 1_555 1_555 no
N(2) C(18) H(18b) 108.6(5) 1_555 1_555 1_555 no
C(19) C(18) H(18a) 112.8(5) 1_555 1_555 1_555 no
C(19) C(18) H(18b) 114.1(5) 1_555 1_555 1_555 no
H(18a) C(18) H(18b) 95.9(5) 1_555 1_555 1_555 no
C(18) C(19) C(20) 111.7(5) 1_555 1_555 1_555 yes
C(18) C(19) H(19a) 108.1(5) 1_555 1_555 1_555 no
C(18) C(19) H(19b) 108.2(5) 1_555 1_555 1_555 no
C(20) C(19) H(19a) 110.0(6) 1_555 1_555 1_555 no
C(20) C(19) H(19b) 114.4(6) 1_555 1_555 1_555 no
H(19a) C(19) H(19b) 104.0(6) 1_555 1_555 1_555 no
C(19) C(20) H(20a) 109.6(7) 1_555 1_555 1_555 no
C(19) C(20) H(20b) 109.6(7) 1_555 1_555 1_555 no
C(19) C(20) H(20c) 109.5(6) 1_555 1_555 1_555 no
H(20a) C(20) H(20b) 109.4(7) 1_555 1_555 1_555 no
H(20a) C(20) H(20c) 109.3(8) 1_555 1_555 1_555 no
H(20b) C(20) H(20c) 109.4(8) 1_555 1_555 1_555 no

loop_
_geom_bond_atom_site_label_1
_geom_bond_atom_site_label_2
_geom_bond_distance
_geom_bond_site_symmetry_1
_geom_bond_site_symmetry_2
_geom_bond_publ_flag
Ru(1) N(1) 2.199(4) 1_555 1_555 yes
Ru(1) N(2) 2.257(4) 1_555 1_555 yes
Ru(1) C(1) 2.201(5) 1_555 1_555 yes
Ru(1) C(2) 2.128(5) 1_555 1_555 yes
Ru(1) C(7) 2.143(5) 1_555 1_555 yes
Ru(1) C(8) 2.140(5) 1_555 1_555 yes
Ru(1) C(11) 2.168(5) 1_555 1_555 yes
Ru(1) C(12) 2.182(5) 1_555 1_555 yes
O(1) C(3) 1.217(7) 1_555 1_555 yes
O(2) C(3) 1.353(7) 1_555 1_555 yes
O(2) C(4) 1.457(8) 1_555 1_555 yes
O(3) C(5) 1.226(6) 1_555 1_555 yes
O(4) C(5) 1.342(6) 1_555 1_555 yes
O(4) C(6) 1.435(7) 1_555 1_555 yes
N(1) C(15) 1.466(7) 1_555 1_555 yes
N(1) H(21a) 0.964(4) 1_555 1_555 no
N(1) H(21b) 0.939(4) 1_555 1_555 no
N(2) C(18) 1.456(7) 1_555 1_555 yes
N(2) H(22a) 0.951(4) 1_555 1_555 no
N(2) H(22b) 0.826(4) 1_555 1_555 no
C(1) C(2) 1.434(7) 1_555 1_555 yes
C(1) C(3) 1.461(7) 1_555 1_555 yes
C(1) H(1) 0.922(5) 1_555 1_555 no
C(2) C(5) 1.455(7) 1_555 1_555 yes
C(2) H(2) 0.890(5) 1_555 1_555 no
C(4) H(4a) 0.999(10) 1_555 1_555 no
C(4) H(4b) 0.984(9) 1_555 1_555 no
C(4) H(4c) 0.883(9) 1_555 1_555 no
C(6) H(6a) 0.978(8) 1_555 1_555 no
C(6) H(6b) 0.956(7) 1_555 1_555 no
C(6) H(6c) 0.908(7) 1_555 1_555 no
C(7) C(8) 1.421(8) 1_555 1_555 yes
C(7) C(14) 1.510(8) 1_555 1_555 yes
C(7) H(7) 0.881(5) 1_555 1_555 no
C(8) C(9) 1.481(8) 1_555 1_555 yes
C(8) H(8) 0.899(5) 1_555 1_555 no
C(9) C(10) 1.309(8) 1_555 1_555 yes
C(9) H(9) 0.811(6) 1_555 1_555 no
C(10) C(11) 1.470(8) 1_555 1_555 yes
C(10) H(10) 0.948(6) 1_555 1_555 no
C(11) C(12) 1.403(7) 1_555 1_555 yes
C(11) H(11) 0.859(6) 1_555 1_555 no
C(12) C(13) 1.520(7) 1_555 1_555 yes
C(12) H(12) 0.965(5) 1_555 1_555 no
C(13) C(14) 1.503(8) 1_555 1_555 yes
C(13) H(13a) 1.028(6) 1_555 1_555 no
C(13) H(13b) 0.960(6) 1_555 1_555 no
C(14) H(14a) 0.903(6) 1_555 1_555 no
C(14) H(14b) 0.983(6) 1_555 1_555 no
C(15) C(16) 1.531(8) 1_555 1_555 yes
C(15) H(15a) 1.058(6) 1_555 1_555 no
C(15) H(15b) 0.961(6) 1_555 1_555 no
C(16) C(17) 1.495(9) 1_555 1_555 yes
C(16) H(16a) 0.937(7) 1_555 1_555 no
C(16) H(16b) 1.014(7) 1_555 1_555 no
C(17) H(17a) 0.950(8) 1_555 1_555 no
C(17) H(17b) 0.951(9) 1_555 1_555 no
C(17) H(17c) 0.95(1) 1_555 1_555 no
C(18) C(19) 1.515(8) 1_555 1_555 yes
C(18) H(18a) 0.937(6) 1_555 1_555 no
C(18) H(18b) 0.994(6) 1_555 1_555 no
C(19) C(20) 1.505(9) 1_555 1_555 yes
C(19) H(19a) 1.042(6) 1_555 1_555 no
C(19) H(19b) 0.942(6) 1_555 1_555 no
C(20) H(20a) 0.951(8) 1_555 1_555 no
C(20) H(20b) 0.950(7) 1_555 1_555 no
C(20) H(20c) 0.951(8) 1_555 1_555 no

loop_
_geom_contact_atom_site_label_1
_geom_contact_atom_site_label_2
_geom_contact_distance
_geom_contact_site_symmetry_1
_geom_contact_site_symmetry_2
_geom_contact_publ_flag
O(1) H(6b) 2.835(4) 1_555 2_655 no
O(1) H(6a) 3.126(4) 1_555 2_655 no
O(1) C(6) 3.192(9) 1_555 2_655 no
O(1) H(17b) 3.197(4) 1_555 4_555 no
O(1) O(4) 3.496(6) 1_555 2_655 no
O(2) H(15a) 2.852(4) 1_555 4_555 no
O(2) H(17b) 3.458(5) 1_555 4_555 no
O(3) H(19a) 2.750(4) 1_555 4_555 no
O(3) N(1) 3.016(5) 1_555 4_555 no
O(3) N(2) 3.026(5) 1_555 4_555 no
O(3) H(18b) 3.074(3) 1_555 4_555 no
O(3) C(18) 3.277(6) 1_555 4_555 no
O(3) H(16a) 3.287(4) 1_555 4_555 no
O(3) H(21a) 3.394(4) 1_555 4_555 no
O(3) C(19) 3.479(7) 1_555 4_555 no
O(3) H(22a) 3.582(4) 1_555 4_555 no
O(3) H(8) 3.584(4) 1_555 4_555 no
O(4) H(17b) 2.899(4) 1_555 3_655 no
O(4) H(4b) 3.205(4) 1_555 2_645 no
O(4) H(17a) 3.349(4) 1_555 3_655 no
O(4) C(17) 3.513(9) 1_555 3_655 no
N(2) H(13a) 3.467(4) 1_555 2_755 no
N(2) H(19b) 3.519(4) 1_555 3_765 no
N(2) H(13b) 3.570(4) 1_555 2_755 no
C(1) H(15a) 3.291(5) 1_555 4_555 no
C(1) H(8) 3.479(5) 1_555 4_555 no
C(1) H(21b) 3.587(5) 1_555 4_555 no
C(2) H(16a) 3.402(5) 1_555 4_555 no
C(3) H(15a) 3.178(6) 1_555 4_555 no
C(3) H(17b) 3.292(6) 1_555 4_555 no
C(4) H(6b) 3.433(7) 1_555 1_565 no
C(4) H(17b) 3.518(9) 1_555 4_555 no
C(5) H(21b) 2.947(5) 1_555 4_555 no
C(5) H(16a) 3.164(5) 1_555 4_555 no
C(5) H(22b) 3.530(6) 1_555 4_555 no
C(6) H(19a) 3.301(7) 1_555 4_555 no
C(6) H(17b) 3.327(7) 1_555 3_655 no
C(6) H(16b) 3.411(7) 1_555 2_645 no
C(6) H(4a) 3.445(7) 1_555 1_545 no
C(6) H(20c) 3.498(6) 1_555 4_555 no
C(6) H(17a) 3.526(7) 1_555 3_655 no
C(8) H(1) 3.475(5) 1_555 4_554 no
C(9) H(20b) 3.038(6) 1_555 3_765 no
C(9) H(14a) 3.532(6) 1_555 3_755 no
C(10) H(20b) 3.266(6) 1_555 3_765 no
C(10) H(20a) 3.414(7) 1_555 2_745 no
C(11) H(20a) 3.247(4) 1_555 2_745 no
C(11) H(13a) 3.591(6) 1_555 2_755 no
C(12) H(19b) 3.174(5) 1_555 2_745 no
C(13) H(19b) 3.105(6) 1_555 2_745 no
C(13) H(11) 3.247(6) 1_555 2_745 no
C(13) H(18a) 3.368(6) 1_555 2_745 no
C(13) H(22a) 3.501(5) 1_555 2_745 no
C(13) H(19a) 3.555(6) 1_555 4_555 no
C(14) H(20a) 3.366(6) 1_555 1_545 no
C(14) H(11) 3.387(6) 1_555 2_745 no
C(14) H(20b) 3.448(6) 1_555 1_545 no
C(14) H(9) 3.557(6) 1_555 3_755 no
C(15) H(17c) 3.291(6) 1_555 3_655 no
C(17) H(6b) 3.146(9) 1_555 3_655 no
C(17) H(15b) 3.315(9) 1_555 3_655 no
C(17) H(20c) 3.385(8) 1_555 3_665 no
C(17) H(7) 3.452(9) 1_555 3_655 no
C(18) H(13a) 3.104(6) 1_555 2_755 no
C(19) H(6c) 3.350(6) 1_555 4_554 no
C(19) H(13a) 3.377(6) 1_555 2_755 no
C(19) H(22a) 3.418(6) 1_555 3_765 no
C(19) H(13b) 3.552(6) 1_555 2_755 no
C(19) H(19b) 3.564(6) 1_555 3_765 no
C(20) H(17a) 3.274(8) 1_555 3_665 no
C(20) H(14a) 3.300(7) 1_555 1_565 no
C(20) H(9) 3.389(7) 1_555 3_765 no
C(20) H(6c) 3.416(8) 1_555 4_554 no
C(20) H(14b) 3.578(7) 1_555 1_565 no
H(1) H(8) 2.5792(2) 1_555 4_555 no
H(1) H(15a) 2.9502(5) 1_555 4_555 no
H(1) H(21b) 3.1089(2) 1_555 4_555 no
H(1) H(22b) 3.5869(1) 1_555 4_555 no
H(2) H(4b) 3.085(1) 1_555 2_645 no
H(2) H(16a) 3.3885(4) 1_555 4_555 no
H(4a) H(6b) 2.9068(1) 1_555 1_565 no
H(4a) H(17c) 3.2179(3) 1_555 2_655 no
H(4a) H(10) 3.227(1) 1_555 2_755 no
H(4a) H(16b) 3.2427(5) 1_555 2_655 no
H(4b) H(17b) 2.7728(3) 1_555 4_555 no
H(4b) H(15b) 2.9925(7) 1_555 2_655 no
H(4b) H(15a) 3.3639(1) 1_555 4_555 no
H(4c) H(16a) 3.2345(7) 1_555 3_665 no
H(6a) H(16b) 3.0671(2) 1_555 2_645 no
H(6a) H(20c) 3.1179(4) 1_555 4_555 no
H(6a) H(19a) 3.223(1) 1_555 4_555 no
H(6a) H(18b) 3.2534(3) 1_555 4_555 no
H(6a) H(21b) 3.5148(1) 1_555 4_555 no
H(6b) H(17b) 2.6490(2) 1_555 3_655 no
H(6b) H(16b) 3.3544(2) 1_555 2_645 no
H(6c) H(19a) 2.5780(6) 1_555 4_555 no
H(6c) H(20b) 3.3861(4) 1_555 4_555 no
H(6c) H(10) 3.4198(9) 1_555 2_745 no
H(7) H(17c) 2.9254(9) 1_555 3_655 no
H(7) H(17a) 3.2745(5) 1_555 3_655 no
H(9) H(14a) 2.7602(2) 1_555 3_755 no
H(9) H(9) 3.3684(1) 1_555 3_755 no
H(10) H(20b) 2.9328(1) 1_555 3_765 no
H(10) H(20a) 2.9802(1) 1_555 2_745 no
H(10) H(19a) 3.4974(1) 1_555 3_765 no
H(11) H(14a) 2.8784(4) 1_555 2_755 no
H(11) H(13b) 3.0690(4) 1_555 2_755 no
H(11) H(20a) 3.0944(9) 1_555 2_745 no
H(11) H(14b) 3.577(1) 1_555 2_755 no
H(12) H(19b) 2.9219(8) 1_555 2_745 no
H(13a) H(18a) 2.5020(9) 1_555 2_745 no
H(13a) H(19b) 2.9033(1) 1_555 2_745 no
H(13a) H(22a) 3.1690(1) 1_555 2_745 no
H(13a) H(20a) 3.4818(6) 1_555 2_745 no
H(13b) H(19a) 2.6288(1) 1_555 4_555 no
H(13b) H(19b) 2.7677(6) 1_555 2_745 no
H(13b) H(22a) 2.8944(6) 1_555 2_745 no
H(13b) H(18a) 3.400(2) 1_555 2_745 no
H(14a) H(20b) 2.8298(1) 1_555 1_545 no
H(14a) H(20a) 2.9157(1) 1_555 1_545 no
H(14b) H(17a) 2.9853(9) 1_555 3_655 no
H(14b) H(20b) 3.4309(1) 1_555 1_545 no
H(15a) H(17c) 2.8822(1) 1_555 3_655 no
H(15b) H(17b) 3.0449(1) 1_555 3_655 no
H(16b) H(20c) 3.115(1) 1_555 3_665 no
H(17a) H(20c) 2.6179(6) 1_555 3_665 no
H(17a) H(20a) 3.276(1) 1_555 3_665 no
H(17a) H(20b) 3.457(1) 1_555 3_665 no
H(17b) H(17c) 3.4743(2) 1_555 3_655 no
H(17c) H(17c) 3.1350(6) 1_555 3_655 no
H(19a) H(22a) 3.089(1) 1_555 3_765 no
H(19a) H(19b) 3.175(1) 1_555 3_765 no
H(19b) H(22a) 2.8658(5) 1_555 3_765 no
H(19b) H(19b) 3.0396(4) 1_555 3_765 no
H(19b) H(22b) 3.237(1) 1_555 3_765 no

loop_
_geom_torsion_atom_site_label_1
_geom_torsion_atom_site_label_2
_geom_torsion_atom_site_label_3
_geom_torsion_atom_site_label_4
_geom_torsion
_geom_torsion_site_symmetry_1
_geom_torsion_site_symmetry_2
_geom_torsion_site_symmetry_3
_geom_torsion_site_symmetry_4
_geom_torsion_publ_flag
Ru(1) N(1) C(15) C(16) 169.2(4) 1_555 1_555 1_555 1_555 yes
Ru(1) N(2) C(18) C(19) 179.9(3) 1_555 1_555 1_555 1_555 yes
Ru(1) C(1) C(2) C(5) 119.1(5) 1_555 1_555 1_555 1_555 yes
Ru(1) C(1) C(3) O(1) 58.6(7) 1_555 1_555 1_555 1_555 yes
Ru(1) C(1) C(3) O(2) -121.3(4) 1_555 1_555 1_555 1_555 yes
Ru(1) C(2) C(1) C(3) 110.3(5) 1_555 1_555 1_555 1_555 yes
Ru(1) C(2) C(5) O(3) 84.1(7) 1_555 1_555 1_555 1_555 yes
Ru(1) C(2) C(5) O(4) -96.1(5) 1_555 1_555 1_555 1_555 yes
Ru(1) C(7) C(8) C(9) 101.3(6) 1_555 1_555 1_555 1_555 yes
Ru(1) C(7) C(14) C(13) -22.1(6) 1_555 1_555 1_555 1_555 yes
Ru(1) C(8) C(7) C(14) -107.0(5) 1_555 1_555 1_555 1_555 yes
Ru(1) C(8) C(9) C(10) 5.5(8) 1_555 1_555 1_555 1_555 yes
Ru(1) C(11) C(10) C(9) -15.8(8) 1_555 1_555 1_555 1_555 yes
Ru(1) C(11) C(12) C(13) 107.2(4) 1_555 1_555 1_555 1_555 yes
Ru(1) C(12) C(11) C(10) -101.6(5) 1_555 1_555 1_555 1_555 yes
Ru(1) C(12) C(13) C(14) -3.9(7) 1_555 1_555 1_555 1_555 yes
O(1) C(3) O(2) C(4) -0.6(9) 1_555 1_555 1_555 1_555 yes
O(1) C(3) C(1) C(2) -20.8(9) 1_555 1_555 1_555 1_555 yes
O(2) C(3) C(1) C(2) 159.3(5) 1_555 1_555 1_555 1_555 yes
O(3) C(5) O(4) C(6) -0.3(8) 1_555 1_555 1_555 1_555 yes
O(3) C(5) C(2) C(1) -6.2(9) 1_555 1_555 1_555 1_555 yes
O(4) C(5) C(2) C(1) 173.6(5) 1_555 1_555 1_555 1_555 yes
N(1) Ru(1) N(2) C(18) 75.6(4) 1_555 1_555 1_555 1_555 yes
N(1) Ru(1) C(1) C(2) 77.0(3) 1_555 1_555 1_555 1_555 yes
N(1) Ru(1) C(1) C(3) -36.6(4) 1_555 1_555 1_555 1_555 yes
N(1) Ru(1) C(2) C(1) -101.0(3) 1_555 1_555 1_555 1_555 yes
N(1) Ru(1) C(2) C(5) 141.3(5) 1_555 1_555 1_555 1_555 yes
N(1) Ru(1) C(7) C(8) 90.7(3) 1_555 1_555 1_555 1_555 yes
N(1) Ru(1) C(7) C(14) -150.1(4) 1_555 1_555 1_555 1_555 yes
N(1) Ru(1) C(8) C(7) -90.6(3) 1_555 1_555 1_555 1_555 yes
N(1) Ru(1) C(8) C(9) 149.9(4) 1_555 1_555 1_555 1_555 yes
N(1) Ru(1) C(11) C(10) -54.4(8) 1_555 1_555 1_555 1_555 yes
N(1) Ru(1) C(11) C(12) -172.2(5) 1_555 1_555 1_555 1_555 yes
N(1) Ru(1) C(12) C(11) 170.4(5) 1_555 1_555 1_555 1_555 yes
N(1) Ru(1) C(12) C(13) 54.1(8) 1_555 1_555 1_555 1_555 yes
N(1) C(15) C(16) C(17) -176.8(6) 1_555 1_555 1_555 1_555 yes
N(2) Ru(1) N(1) C(15) 148.1(4) 1_555 1_555 1_555 1_555 yes
N(2) Ru(1) C(1) C(2) 157.2(3) 1_555 1_555 1_555 1_555 yes
N(2) Ru(1) C(1) C(3) 43.7(5) 1_555 1_555 1_555 1_555 yes
N(2) Ru(1) C(2) C(1) -33.2(4) 1_555 1_555 1_555 1_555 yes
N(2) Ru(1) C(2) C(5) -151.0(4) 1_555 1_555 1_555 1_555 yes
N(2) Ru(1) C(7) C(8) 11.0(4) 1_555 1_555 1_555 1_555 yes
N(2) Ru(1) C(7) C(14) 130.3(4) 1_555 1_555 1_555 1_555 yes
N(2) Ru(1) C(8) C(7) -170.6(3) 1_555 1_555 1_555 1_555 yes
N(2) Ru(1) C(8) C(9) 70.0(4) 1_555 1_555 1_555 1_555 yes
N(2) Ru(1) C(11) C(10) -71.2(4) 1_555 1_555 1_555 1_555 yes
N(2) Ru(1) C(11) C(12) 171.0(3) 1_555 1_555 1_555 1_555 yes
N(2) Ru(1) C(12) C(11) -9.9(4) 1_555 1_555 1_555 1_555 yes
N(2) Ru(1) C(12) C(13) -126.2(4) 1_555 1_555 1_555 1_555 yes
N(2) C(18) C(19) C(20) 175.8(5) 1_555 1_555 1_555 1_555 yes
C(1) Ru(1) N(1) C(15) -110.2(4) 1_555 1_555 1_555 1_555 yes
C(1) Ru(1) N(2) C(18) -13.5(4) 1_555 1_555 1_555 1_555 yes
C(1) Ru(1) C(2) C(5) -117.7(5) 1_555 1_555 1_555 1_555 yes
C(1) Ru(1) C(7) C(8) -175.8(3) 1_555 1_555 1_555 1_555 yes
C(1) Ru(1) C(7) C(14) -56.5(5) 1_555 1_555 1_555 1_555 yes
C(1) Ru(1) C(8) C(7) 32(2) 1_555 1_555 1_555 1_555 yes
C(1) Ru(1) C(8) C(9) -87(2) 1_555 1_555 1_555 1_555 yes
C(1) Ru(1) C(11) C(10) -171.6(4) 1_555 1_555 1_555 1_555 yes
C(1) Ru(1) C(11) C(12) 70.5(3) 1_555 1_555 1_555 1_555 yes
C(1) Ru(1) C(12) C(11) -110.8(3) 1_555 1_555 1_555 1_555 yes
C(1) Ru(1) C(12) C(13) 132.9(4) 1_555 1_555 1_555 1_555 yes
C(1) C(2) Ru(1) C(7) 168.3(3) 1_555 1_555 1_555 1_555 yes
C(1) C(2) Ru(1) C(8) 174.2(3) 1_555 1_555 1_555 1_555 yes
C(1) C(2) Ru(1) C(11) 69.8(3) 1_555 1_555 1_555 1_555 yes
C(1) C(2) Ru(1) C(12) 90.0(3) 1_555 1_555 1_555 1_555 yes
C(1) C(3) O(2) C(4) 179.3(5) 1_555 1_555 1_555 1_555 yes
C(2) Ru(1) N(1) C(15) -72.4(4) 1_555 1_555 1_555 1_555 yes
C(2) Ru(1) N(2) C(18) 7.0(5) 1_555 1_555 1_555 1_555 yes
C(2) Ru(1) C(1) C(3) -113.6(5) 1_555 1_555 1_555 1_555 yes
C(2) Ru(1) C(7) C(8) 173.7(3) 1_555 1_555 1_555 1_555 yes
C(2) Ru(1) C(7) C(14) -67.1(4) 1_555 1_555 1_555 1_555 yes
C(2) Ru(1) C(8) C(7) -9.3(5) 1_555 1_555 1_555 1_555 yes
C(2) Ru(1) C(8) C(9) -128.7(4) 1_555 1_555 1_555 1_555 yes
C(2) Ru(1) C(11) C(10) 152.0(4) 1_555 1_555 1_555 1_555 yes
C(2) Ru(1) C(11) C(12) 34.2(4) 1_555 1_555 1_555 1_555 yes
C(2) Ru(1) C(12) C(11) -149.6(4) 1_555 1_555 1_555 1_555 yes
C(2) Ru(1) C(12) C(13) 94.1(4) 1_555 1_555 1_555 1_555 yes
C(2) C(1) Ru(1) C(7) -16.9(4) 1_555 1_555 1_555 1_555 yes
C(2) C(1) Ru(1) C(8) -45(2) 1_555 1_555 1_555 1_555 yes
C(2) C(1) Ru(1) C(11) -121.7(3) 1_555 1_555 1_555 1_555 yes
C(2) C(1) Ru(1) C(12) -86.4(3) 1_555 1_555 1_555 1_555 yes
C(2) C(5) O(4) C(6) 179.9(5) 1_555 1_555 1_555 1_555 yes
C(3) C(1) Ru(1) C(7) -130.4(4) 1_555 1_555 1_555 1_555 yes
C(3) C(1) Ru(1) C(8) -159(2) 1_555 1_555 1_555 1_555 yes
C(3) C(1) Ru(1) C(11) 124.7(5) 1_555 1_555 1_555 1_555 yes
C(3) C(1) Ru(1) C(12) 160.0(5) 1_555 1_555 1_555 1_555 yes
C(3) C(1) C(2) C(5) -130.6(5) 1_555 1_555 1_555 1_555 yes
C(5) C(2) Ru(1) C(7) 50.6(5) 1_555 1_555 1_555 1_555 yes
C(5) C(2) Ru(1) C(8) 56.4(6) 1_555 1_555 1_555 1_555 yes
C(5) C(2) Ru(1) C(11) -48.0(5) 1_555 1_555 1_555 1_555 yes
C(5) C(2) Ru(1) C(12) -27.8(4) 1_555 1_555 1_555 1_555 yes
C(7) Ru(1) N(1) C(15) 26.4(4) 1_555 1_555 1_555 1_555 yes
C(7) Ru(1) N(2) C(18) 161.7(3) 1_555 1_555 1_555 1_555 yes
C(7) Ru(1) C(8) C(9) -119.4(6) 1_555 1_555 1_555 1_555 yes
C(7) Ru(1) C(11) C(10) 50.2(4) 1_555 1_555 1_555 1_555 yes
C(7) Ru(1) C(11) C(12) -67.7(3) 1_555 1_555 1_555 1_555 yes
C(7) Ru(1) C(12) C(11) 110.2(4) 1_555 1_555 1_555 1_555 yes
C(7) Ru(1) C(12) C(13) -6.1(4) 1_555 1_555 1_555 1_555 yes
C(7) C(8) Ru(1) C(11) 108.9(3) 1_555 1_555 1_555 1_555 yes
C(7) C(8) Ru(1) C(12) 72.6(3) 1_555 1_555 1_555 1_555 yes
C(7) C(8) C(9) C(10) -73.8(9) 1_555 1_555 1_555 1_555 yes
C(7) C(14) C(13) C(12) 16.7(8) 1_555 1_555 1_555 1_555 yes
C(8) Ru(1) N(1) C(15) 65.2(4) 1_555 1_555 1_555 1_555 yes
C(8) Ru(1) N(2) C(18) 168.7(4) 1_555 1_555 1_555 1_555 yes
C(8) Ru(1) C(7) C(14) 119.3(6) 1_555 1_555 1_555 1_555 yes
C(8) Ru(1) C(11) C(10) 13.8(4) 1_555 1_555 1_555 1_555 yes
C(8) Ru(1) C(11) C(12) -104.1(3) 1_555 1_555 1_555 1_555 yes
C(8) Ru(1) C(12) C(11) 72.7(4) 1_555 1_555 1_555 1_555 yes
C(8) Ru(1) C(12) C(13) -43.6(4) 1_555 1_555 1_555 1_555 yes
C(8) C(7) Ru(1) C(11) -68.9(3) 1_555 1_555 1_555 1_555 yes
C(8) C(7) Ru(1) C(12) -104.0(3) 1_555 1_555 1_555 1_555 yes
C(8) C(7) C(14) C(13) 60.1(7) 1_555 1_555 1_555 1_555 yes
C(8) C(9) C(10) C(11) 7.3(10) 1_555 1_555 1_555 1_555 yes
C(9) C(8) Ru(1) C(11) -10.5(4) 1_555 1_555 1_555 1_555 yes
C(9) C(8) Ru(1) C(12) -46.9(4) 1_555 1_555 1_555 1_555 yes
C(9) C(8) C(7) C(14) -5.6(9) 1_555 1_555 1_555 1_555 yes
C(9) C(10) C(11) C(12) 63.9(8) 1_555 1_555 1_555 1_555 yes
C(10) C(11) Ru(1) C(12) 117.8(6) 1_555 1_555 1_555 1_555 yes
C(10) C(11) C(12) C(13) 5.6(7) 1_555 1_555 1_555 1_555 yes
C(11) Ru(1) N(1) C(15) 131.3(6) 1_555 1_555 1_555 1_555 yes
C(11) Ru(1) N(2) C(18) -110.4(4) 1_555 1_555 1_555 1_555 yes
C(11) Ru(1) C(7) C(14) 50.3(4) 1_555 1_555 1_555 1_555 yes
C(11) Ru(1) C(12) C(13) -116.3(6) 1_555 1_555 1_555 1_555 yes
C(11) C(12) C(13) C(14) -85.2(6) 1_555 1_555 1_555 1_555 yes
C(12) Ru(1) N(1) C(15) -32.2(8) 1_555 1_555 1_555 1_555 yes
C(12) Ru(1) N(2) C(18) -104.3(4) 1_555 1_555 1_555 1_555 yes
C(12) Ru(1) C(7) C(14) 15.2(4) 1_555 1_555 1_555 1_555 yes
